data_4031784
loop_
_publ_author_name
'Johnson, B.F.G.'
'Lewis, J.'
'Puga, J.'
'Nelson, W.J.H.'
'Nicholls, J.N.'
'Vargas, M.D.'
'Raithby, P.R.'
'Schroeder, M.'
'Rosales, M.J.'

_publ_section_title
;
 The Reductive Activation of (M5 C(C O)15) (M =Ru or Os) ; and the Crystal
 Structures of (Os5C(CO)16),(N(PPh3)2)2 (Os5C(CO)14), and
 (Os5C(CO)14(Au(PPh3))2)
;
_journal_name_full
;
Journal of the Chemical Society. Dalton Transactions, Inorganic Chemistry 
(1972-)
;
_journal_page_first 2447
_journal_page_last 2457
_journal_volume 1983
_journal_year 1983
_chemical_formula_sum 'C17 O16 Os5'
_chemical_name_systematic 'Os5 C (C O)16'
_space_group_IT_number 2
_symmetry_space_group_name_Hall '-P 1'
_symmetry_space_group_name_H-M 'P -1'
_cell_angle_alpha 96.78
_cell_angle_beta 103.2
_cell_angle_gamma 93.41
_cell_formula_units_Z 4
_cell_length_a 10.017
_cell_length_b 15.823
_cell_length_c 16.507
_cell_volume 2519.272
_citation_journal_id_ASTM JCDTBI
_cod_data_source_file Johnson_JCDTBI_1983_1870.cif
_cod_data_source_block C17O16Os5
_cod_database_code 4031784

loop_
_symmetry_equiv_pos_as_xyz
x,y,z
-x,-y,-z

loop_
_atom_site_label
_atom_site_type_symbol
_atom_site_fract_x
_atom_site_fract_y
_atom_site_fract_z
_atom_site_occupancy
_atom_site_U_iso_or_equiv
C29 C+2 0.8229 0.9977 0.7706 1 0.0
O13 O-2 0.395 0.4168 0.6362 1 0.0
C8 C+2 0.0233 0.5838 0.7428 1 0.0
C34 C 0.5922 0.8714 0.7508 1 0.0
O20 O-2 0.3249 0.7093 0.8816 1 0.0
Os10 Os 0.7976 0.8771 0.7295 1 0.0
C5 C+2 0.9486 0.2855 0.8678 1 0.0
C1 C+2 0.8332 0.2996 0.5771 1 0.0
O7 O-2 0.1589 0.5283 0.5623 1 0.0
C26 C+2 0.5918 0.8256 0.9601 1 0.0
Os1 Os 0.0117 0.2913 0.64 1 0.0
C7 C+2 0.1108 0.5092 0.6166 1 0.0
C15 C+2 0.2224 0.2178 0.8109 1 0.0
O28 O-2 0.8875 0.9678 0.9952 1 0.0
C31 C+2 0.9668 0.8641 0.7981 1 0.0
O8 O-2 0.031 0.6565 0.7685 1 0.0
O19 O-2 0.2247 0.916 0.5463 1 0.0
O1 O-2 0.7317 0.2992 0.5252 1 0.0
C6 C+2 0.8604 0.4451 0.8543 1 0.0
O6 O-2 0.8089 0.4975 0.8895 1 0.0
Os5 Os 0.2873 0.2973 0.7484 1 0.0
O29 O-2 0.8496 1.0698 0.7985 1 0.0
O30 O-2 0.8877 0.9081 0.5693 1 0.0
C24 C+2 0.287 0.9798 0.7493 1 0.0
O15 O-2 0.1748 0.167 0.8448 1 0.0
C17 C+2 0.5754 1.0029 0.6102 1 0.0
O24 O-2 0.1754 0.9969 0.7211 1 0.0
O26 O-2 0.5435 0.8079 1.0147 1 0.0
C25 C+2 0.4009 0.9497 0.8988 1 0.0
O5 O-2 0.955 0.243 0.9217 1 0.0
O11 O-2 0.3286 0.3636 1.0011 1 0.0
O16 O-2 0.5678 0.328 0.8769 1 0.0
C4 C+2 0.7519 0.3169 0.732 1 0.0
O10 O-2 0.1086 0.5891 0.9479 1 0.0
O22 O-2 0.4835 0.6073 0.6592 1 0.0
Os4 Os 0.2081 0.4438 0.8457 1 0.0
O25 O-2 0.3625 0.9432 0.9597 1 0.0
O14 O-2 0.347 0.1413 0.6391 1 0.0
O9 O-2 0.717 0.4833 0.5961 1 0.0
O2 O-2 0.9569 0.1001 0.6411 1 0.0
C18 C+2 0.5429 0.8233 0.5457 1 0.0
C22 C+2 0.4598 0.6748 0.6866 1 0.0
C16 C+2 0.4606 0.3149 0.829 1 0.0
Os3 Os 0.0164 0.4732 0.6924 1 0.0
C23 C+2 0.5399 1.0624 0.8231 1 0.0
O32 O-2 0.7511 0.6837 0.6594 1 0.0
O4 O-2 0.6427 0.2835 0.6982 1 0.0
C19 C+2 0.3353 0.9071 0.5848 1 0.0
C30 C+2 0.8599 0.8957 0.6322 1 0.0
C28 C+2 0.7985 0.9197 0.9503 1 0.0
C9 C+2 0.831 0.4789 0.6321 1 0.0
O21 O-2 0.128 0.7714 0.6353 1 0.0
Os9 Os 0.6746 0.8436 0.8678 1 0.0
O27 O-2 0.8296 0.6858 0.8819 1 0.0
O18 O-2 0.5646 0.7739 0.4927 1 0.0
C3 C+2 0.0898 0.289 0.5471 1 0.0
O17 O-2 0.6175 1.0694 0.5974 1 0.0
O23 O-2 0.5914 1.1323 0.8331 1 0.0
C11 C+2 0.2797 0.3992 0.9448 1 0.0
C14 C+2 0.3282 0.2027 0.6805 1 0.0
Os6 Os 0.5177 0.8973 0.6392 1 0.0
C27 C+2 0.7826 0.7518 0.8836 1 0.0
C10 C+2 0.1474 0.5337 0.9083 1 0.0
C21 C+2 0.2418 0.7753 0.6746 1 0.0
Os8 Os 0.4601 0.9509 0.801 1 0.0
C32 C+2 0.7642 0.755 0.6906 1 0.0
O3 O-2 0.1393 0.2927 0.4898 1 0.0
O31 O-2 0.0759 0.8547 0.8382 1 0.0
C12 C+2 0.3705 0.509 0.8445 1 0.0
O12 O-2 0.472 0.547 0.8404 1 0.0
C20 C+2 0.3627 0.7338 0.8258 1 0.0
C2 C+2 0.988 0.1729 0.6434 1 0.0
Os2 Os 0.9283 0.3622 0.7902 1 0.0
Os7 Os 0.4236 0.7796 0.7414 1 0.0
C13 C+2 0.3502 0.3745 0.679 1 0.0
C33 C 0.1072 0.3663 0.7428 1 0.0
